data_7051599
loop_
_publ_author_name
'Eryazici, Ibrahim'
'Newkome, George R.'

_publ_section_title
;
 Construction of hexanuclear macrocycles by a coupling strategy from
 polyfunctionalized bis(terpyridines)
;
_journal_issue 2
_journal_name_full 'New Journal of Chemistry'
_journal_page_first 345
_journal_paper_doi 10.1039/b811607e
_journal_volume 33
_journal_year 2009
_chemical_formula_moiety 'C54 H44 I2 N6 O8 Ru, 2(F6 P), (C2 H3 N)'
_chemical_formula_sum 'C56 H47 F12 I2 N7 O8 P2 Ru'
_chemical_formula_weight 1590.84
_chemical_name_common
;
(Ru(4'-(4-Iodophenyl)-4,4''-di(ethoxycarbonyl)-2,2';6',2''-
terpyridine))2) ((PF6)2)
;
_chemical_name_systematic
;
?
;
_space_group_IT_number 19
_symmetry_cell_setting orthorhombic
_symmetry_space_group_name_Hall 'P 2ac 2ab'
_symmetry_space_group_name_H-M 'P 21 21 21'
_atom_sites_solution_hydrogens geom
_atom_sites_solution_primary direct
_atom_sites_solution_secondary difmap
_audit_creation_method SHELXL-97
_cell_angle_alpha 90.00
_cell_angle_beta 90.00
_cell_angle_gamma 90.00
_cell_formula_units_Z 4
_cell_length_a 14.3505(12)
_cell_length_b 14.4204(12)
_cell_length_c 33.419(3)
_cell_measurement_reflns_used 5684
_cell_measurement_temperature 100(2)
_cell_measurement_theta_max 25.00
_cell_measurement_theta_min 2.31
_cell_volume 6915.7(10)
_computing_cell_refinement 'Bruker SMART'
_computing_data_collection 'Bruker SMART'
_computing_data_reduction 'Bruker SAINT'
_computing_molecular_graphics 'Bruker SHELXTL'
_computing_publication_material 'Bruker SHELXTL'
_computing_structure_refinement 'SHELXL-97 (Sheldrick, 1997)'
_computing_structure_solution 'SHELXS-97 (Sheldrick, 1990)'
_diffrn_ambient_temperature 100(2)
_diffrn_measured_fraction_theta_full 0.966
_diffrn_measured_fraction_theta_max 0.966
_diffrn_measurement_device_type 'CCD area detector'
_diffrn_measurement_method 'phi and omega scans'
_diffrn_radiation_monochromator graphite
_diffrn_radiation_source 'fine-focus sealed tube'
_diffrn_radiation_type MoK\a
_diffrn_radiation_wavelength 0.71073
_diffrn_reflns_av_R_equivalents 0.0514
_diffrn_reflns_av_sigmaI/netI 0.0585
_diffrn_reflns_limit_h_max 18
_diffrn_reflns_limit_h_min -18
_diffrn_reflns_limit_k_max 19
_diffrn_reflns_limit_k_min -19
_diffrn_reflns_limit_l_max 44
_diffrn_reflns_limit_l_min -44
_diffrn_reflns_number 60158
_diffrn_reflns_theta_full 28.33
_diffrn_reflns_theta_max 28.33
_diffrn_reflns_theta_min 1.22
_exptl_absorpt_coefficient_mu 1.250
_exptl_absorpt_correction_T_max 0.9176
_exptl_absorpt_correction_T_min 0.6032
_exptl_absorpt_correction_type multi-scan
_exptl_absorpt_process_details SADABS
_exptl_crystal_colour purple
_exptl_crystal_density_diffrn 1.528
_exptl_crystal_density_meas ?
_exptl_crystal_density_method .
_exptl_crystal_description block
_exptl_crystal_F_000 3136
_exptl_crystal_size_max 0.45
_exptl_crystal_size_mid 0.20
_exptl_crystal_size_min 0.07
_refine_diff_density_max 1.071
_refine_diff_density_min -0.569
_refine_diff_density_rms 0.115
_refine_ls_abs_structure_details 'Flack (1983), 7200 Friedel pairs'
_refine_ls_abs_structure_Flack 0.011(15)
_refine_ls_extinction_method none
_refine_ls_goodness_of_fit_ref 1.008
_refine_ls_hydrogen_treatment constr
_refine_ls_matrix_type full
_refine_ls_number_parameters 827
_refine_ls_number_reflns 16295
_refine_ls_number_restraints 0
_refine_ls_restrained_S_all 1.008
_refine_ls_R_factor_all 0.0630
_refine_ls_R_factor_gt 0.0467
_refine_ls_shift/su_max 0.003
_refine_ls_shift/su_mean 0.000
_refine_ls_structure_factor_coef Fsqd
_refine_ls_weighting_details 'calc w=1/[\s^2^(Fo^2^)+(0.0682P)^2^+0.0000P] where P=(Fo^2^+2Fc^2^)/3'
_refine_ls_weighting_scheme calc
_refine_ls_wR_factor_gt 0.1112
_refine_ls_wR_factor_ref 0.1175
_reflns_number_gt 13035
_reflns_number_total 16295
_reflns_threshold_expression >2sigma(I)
_cod_data_source_file b811607e.txt
_cod_data_source_block mp
_cod_depositor_comments
;
The following automatic conversions were performed:
'_symmetry_cell_setting' value 'Orthorhombic' changed to 'orthorhombic'
according to '/home/saulius/struct/CIF-dictionaries/cif_core.dic'
dictionary named 'cif_core.dic' version 2.4.1 from 2010-06-29.

Automatic conversion script
Id: cif_fix_enum 1527 2010-12-29 10:47:43Z saulius 
;
_cod_original_cell_volume 6915.8(10)
_cod_original_sg_symbol_H-M 'P2(1)2(1)2(1) '
_cod_database_code 7051599

loop_
_symmetry_equiv_pos_as_xyz
'x, y, z'
'-x+1/2, -y, z+1/2'
'-x, y+1/2, -z+1/2'
'x+1/2, -y+1/2, -z'

loop_
_atom_site_label
_atom_site_type_symbol
_atom_site_fract_x
_atom_site_fract_y
_atom_site_fract_z
_atom_site_U_iso_or_equiv
_atom_site_adp_type
_atom_site_occupancy
_atom_site_symmetry_multiplicity
_atom_site_calc_flag
_atom_site_refinement_flags
_atom_site_disorder_assembly
_atom_site_disorder_group
I1 I 0.39001(3) 0.36825(3) 0.553369(11) 0.04924(12) Uani 1 1 d . . .
I2 I 0.64991(3) 0.27153(4) 1.203441(10) 0.04962(12) Uani 1 1 d . . .
Ru1 Ru 0.53457(3) 0.27257(3) 0.875984(10) 0.01970(8) Uani 1 1 d . . .
P1 P 0.16185(11) 0.44061(10) 0.27273(4) 0.0340(3) Uani 1 1 d . . .
P2 P 0.82726(12) 0.42054(12) 0.98723(5) 0.0439(4) Uani 1 1 d . . .
F1 F 0.0628(3) 0.4489(2) 0.25063(12) 0.0559(10) Uani 1 1 d . . .
F2 F 0.1096(3) 0.4337(3) 0.31432(11) 0.0640(11) Uani 1 1 d . . .
F3 F 0.1655(3) 0.5512(2) 0.27726(10) 0.0445(8) Uani 1 1 d . . .
F4 F 0.2140(3) 0.4501(3) 0.23121(11) 0.0627(11) Uani 1 1 d . . .
F5 F 0.1565(3) 0.3310(2) 0.26786(11) 0.0536(10) Uani 1 1 d . . .
F6 F 0.2588(3) 0.4316(3) 0.29514(12) 0.0584(10) Uani 1 1 d . . .
F7 F 0.8436(5) 0.3828(5) 0.94380(15) 0.130(3) Uani 1 1 d . . .
F8 F 0.7187(3) 0.4113(3) 0.98096(13) 0.0594(10) Uani 1 1 d . . .
F9 F 0.8209(3) 0.5218(4) 0.96966(18) 0.0977(18) Uani 1 1 d . . .
F10 F 0.9350(4) 0.4244(5) 0.9910(3) 0.146(3) Uani 1 1 d . . .
F11 F 0.8330(3) 0.3183(3) 1.00422(17) 0.0895(17) Uani 1 1 d . . .
F12 F 0.8048(5) 0.4569(4) 1.03115(14) 0.112(2) Uani 1 1 d . . .
O1 O 0.8086(3) 0.6678(3) 0.84437(11) 0.0333(9) Uani 1 1 d . . .
O2 O 0.7568(3) 0.6438(3) 0.78236(10) 0.0332(8) Uani 1 1 d . . .
O3 O 0.2918(3) -0.1430(3) 0.86000(11) 0.0424(10) Uani 1 1 d . . .
O4 O 0.2793(3) -0.0941(3) 0.79572(12) 0.0419(10) Uani 1 1 d . . .
O5 O 0.1338(3) 0.5234(3) 0.91953(10) 0.0346(9) Uani 1 1 d . . .
O6 O 0.1960(3) 0.5223(3) 0.98080(11) 0.0480(11) Uani 1 1 d . . .
O7 O 0.9343(3) -0.0062(3) 0.87525(12) 0.0373(9) Uani 1 1 d . . .
O8 O 0.9192(3) 0.0183(3) 0.94092(11) 0.0365(9) Uani 1 1 d . . .
N1 N 0.6112(3) 0.3891(3) 0.86227(11) 0.0230(8) Uani 1 1 d . . .
N2 N 0.5152(3) 0.2798(3) 0.81741(10) 0.0201(8) Uani 1 1 d . . .
N3 N 0.4519(3) 0.1580(3) 0.86684(11) 0.0219(8) Uani 1 1 d . . .
N4 N 0.4245(3) 0.3520(3) 0.89407(11) 0.0215(8) Uani 1 1 d . . .
N5 N 0.5496(3) 0.2675(3) 0.93459(11) 0.0214(8) Uani 1 1 d . . .
N6 N 0.6514(3) 0.1908(3) 0.88052(11) 0.0231(8) Uani 1 1 d . . .
N7A N 0.0106(7) 0.9293(5) 0.0554(3) 0.047(3) Uani 0.555(7) 1 d P A 1
N7B N 0.9261(9) 0.7728(8) 0.9465(4) 0.050(3) Uani 0.445(7) 1 d P A 2
C1 C 0.6607(4) 0.4438(3) 0.88754(14) 0.0285(11) Uani 1 1 d . . .
H1 H 0.6616 0.4285 0.9152 0.034 Uiso 1 1 calc R . .
C2 C 0.7099(4) 0.5208(4) 0.87485(15) 0.0305(11) Uani 1 1 d . . .
H2 H 0.7436 0.5578 0.8934 0.037 Uiso 1 1 calc R . .
C3 C 0.7089(3) 0.5430(3) 0.83434(14) 0.0242(10) Uani 1 1 d . . .
C4 C 0.6588(3) 0.4872(3) 0.80786(14) 0.0229(10) Uani 1 1 d . . .
H4 H 0.6584 0.5010 0.7801 0.027 Uiso 1 1 calc R . .
C5 C 0.6098(3) 0.4114(3) 0.82231(13) 0.0217(9) Uani 1 1 d . . .
C6 C 0.7603(3) 0.6235(4) 0.81693(15) 0.0267(11) Uani 1 1 d . . .
C7 C 0.8645(4) 0.7470(4) 0.83051(18) 0.0374(14) Uani 1 1 d . . .
H7A H 0.9145 0.7599 0.8501 0.045 Uiso 1 1 calc R . .
H7B H 0.8942 0.7313 0.8046 0.045 Uiso 1 1 calc R . .
C8 C 0.8064(5) 0.8300(5) 0.8256(2) 0.0557(18) Uani 1 1 d . . .
H8A H 0.7671 0.8229 0.8018 0.083 Uiso 1 1 calc R . .
H8B H 0.8465 0.8845 0.8224 0.083 Uiso 1 1 calc R . .
H8C H 0.7668 0.8379 0.8492 0.083 Uiso 1 1 calc R . .
C9 C 0.5536(3) 0.3501(3) 0.79678(14) 0.0208(9) Uani 1 1 d . . .
C10 C 0.5370(3) 0.3601(3) 0.75641(13) 0.0231(9) Uani 1 1 d . . .
H10 H 0.5648 0.4096 0.7419 0.028 Uiso 1 1 calc R . .
C11 C 0.4789(3) 0.2966(3) 0.73709(13) 0.0217(10) Uani 1 1 d . . .
C12 C 0.4397(3) 0.2243(3) 0.75863(12) 0.0201(9) Uani 1 1 d . . .
H12 H 0.4004 0.1805 0.7458 0.024 Uiso 1 1 calc R . .
C13 C 0.4585(3) 0.2166(3) 0.79914(13) 0.0199(9) Uani 1 1 d . . .
C14 C 0.4580(4) 0.3101(3) 0.69431(13) 0.0233(10) Uani 1 1 d . . .
C15 C 0.4389(4) 0.3980(3) 0.67947(15) 0.0269(11) Uani 1 1 d . . .
H15 H 0.4392 0.4493 0.6973 0.032 Uiso 1 1 calc R . .
C16 C 0.4195(4) 0.4129(4) 0.63962(15) 0.0291(11) Uani 1 1 d . . .
H16 H 0.4051 0.4735 0.6302 0.035 Uiso 1 1 calc R . .
C17 C 0.4211(4) 0.3390(4) 0.61353(14) 0.0300(12) Uani 1 1 d . . .
C18 C 0.4398(4) 0.2509(3) 0.62648(15) 0.0321(12) Uani 1 1 d . . .
H18 H 0.4404 0.2006 0.6081 0.038 Uiso 1 1 calc R . .
C19 C 0.4578(4) 0.2361(4) 0.66682(13) 0.0294(11) Uani 1 1 d . . .
H19 H 0.4703 0.1750 0.6760 0.035 Uiso 1 1 calc R . .
C20 C 0.4251(3) 0.1455(3) 0.82722(13) 0.0217(10) Uani 1 1 d . . .
C21 C 0.3739(4) 0.0705(3) 0.81606(14) 0.0249(10) Uani 1 1 d . . .
H21 H 0.3549 0.0634 0.7890 0.030 Uiso 1 1 calc R . .
C22 C 0.3492(4) 0.0037(3) 0.84466(15) 0.0255(10) Uani 1 1 d . . .
C23 C 0.3744(4) 0.0187(3) 0.88410(15) 0.0284(11) Uani 1 1 d . . .
H23 H 0.3565 -0.0244 0.9042 0.034 Uiso 1 1 calc R . .
C24 C 0.4242(4) 0.0945(3) 0.89396(14) 0.0251(11) Uani 1 1 d . . .
H24 H 0.4406 0.1036 0.9212 0.030 Uiso 1 1 calc R . .
C25 C 0.3025(4) -0.0821(4) 0.83026(17) 0.0352(13) Uani 1 1 d . . .
C26 C 0.2482(6) -0.2320(5) 0.8487(2) 0.065(2) Uani 1 1 d . . .
H26A H 0.1829 -0.2220 0.8402 0.077 Uiso 1 1 calc R . .
H26B H 0.2828 -0.2612 0.8265 0.077 Uiso 1 1 calc R . .
C27 C 0.2515(10) -0.2900(5) 0.8839(3) 0.134(6) Uani 1 1 d . . .
H27A H 0.3165 -0.3044 0.8904 0.201 Uiso 1 1 calc R . .
H27B H 0.2175 -0.3477 0.8788 0.201 Uiso 1 1 calc R . .
H27C H 0.2226 -0.2573 0.9065 0.201 Uiso 1 1 calc R . .
C28 C 0.3607(4) 0.3939(3) 0.87102(13) 0.0250(10) Uani 1 1 d . . .
H28 H 0.3670 0.3893 0.8428 0.030 Uiso 1 1 calc R . .
C29 C 0.2871(4) 0.4429(3) 0.88601(14) 0.0263(11) Uani 1 1 d . . .
H29 H 0.2428 0.4700 0.8684 0.032 Uiso 1 1 calc R . .
C30 C 0.2774(3) 0.4530(3) 0.92671(13) 0.0222(10) Uani 1 1 d . . .
C31 C 0.3464(4) 0.4133(3) 0.95149(14) 0.0251(10) Uani 1 1 d . . .
H31 H 0.3437 0.4219 0.9796 0.030 Uiso 1 1 calc R . .
C32 C 0.4174(3) 0.3622(3) 0.93495(13) 0.0210(9) Uani 1 1 d . . .
C33 C 0.1996(4) 0.5044(4) 0.94576(16) 0.0297(11) Uani 1 1 d . . .
C34 C 0.0512(4) 0.5709(5) 0.93418(18) 0.0419(15) Uani 1 1 d . . .
H34A H 0.0668 0.6348 0.9427 0.050 Uiso 1 1 calc R . .
H34B H 0.0241 0.5372 0.9572 0.050 Uiso 1 1 calc R . .
C35 C -0.0158(5) 0.5725(6) 0.9000(2) 0.064(2) Uani 1 1 d . . .
H35A H 0.0075 0.6145 0.8792 0.096 Uiso 1 1 calc R . .
H35B H -0.0767 0.5943 0.9094 0.096 Uiso 1 1 calc R . .
H35C H -0.0221 0.5099 0.8889 0.096 Uiso 1 1 calc R . .
C36 C 0.4898(3) 0.3150(3) 0.95819(13) 0.0218(10) Uani 1 1 d . . .
C37 C 0.5001(4) 0.3128(3) 0.99984(14) 0.0250(10) Uani 1 1 d . . .
H37 H 0.4575 0.3452 1.0165 0.030 Uiso 1 1 calc R . .
C38 C 0.5730(3) 0.2628(4) 1.01661(14) 0.0252(10) Uani 1 1 d . . .
C39 C 0.6330(3) 0.2143(3) 0.99105(13) 0.0245(10) Uani 1 1 d . . .
H39 H 0.6823 0.1782 1.0019 0.029 Uiso 1 1 calc R . .
C40 C 0.6205(3) 0.2188(3) 0.94983(13) 0.0219(9) Uani 1 1 d . . .
C41 C 0.5890(3) 0.2613(3) 1.06034(13) 0.0245(10) Uani 1 1 d . . .
C42 C 0.5163(4) 0.2495(4) 1.08700(15) 0.0343(13) Uani 1 1 d . . .
H42 H 0.4548 0.2413 1.0771 0.041 Uiso 1 1 calc R . .
C43 C 0.5313(4) 0.2497(4) 1.12750(15) 0.0376(13) Uani 1 1 d . . .
H43 H 0.4811 0.2408 1.1456 0.045 Uiso 1 1 calc R . .
C44 C 0.6225(4) 0.2631(4) 1.14175(13) 0.0298(11) Uani 1 1 d . . .
C45 C 0.6948(4) 0.2772(4) 1.11568(14) 0.0282(10) Uani 1 1 d . . .
H45 H 0.7558 0.2886 1.1255 0.034 Uiso 1 1 calc R . .
C46 C 0.6781(3) 0.2748(4) 1.07513(13) 0.0265(10) Uani 1 1 d . . .
H46 H 0.7285 0.2825 1.0570 0.032 Uiso 1 1 calc R . .
C47 C 0.6792(3) 0.1734(3) 0.91918(13) 0.0221(10) Uani 1 1 d . . .
C48 C 0.7558(3) 0.1214(3) 0.92761(14) 0.0228(10) Uani 1 1 d . . .
H48 H 0.7739 0.1107 0.9546 0.027 Uiso 1 1 calc R . .
C49 C 0.8073(4) 0.0843(3) 0.89643(15) 0.0262(11) Uani 1 1 d . . .
C50 C 0.7791(4) 0.0987(3) 0.85793(15) 0.0261(11) Uani 1 1 d . . .
H50 H 0.8123 0.0717 0.8363 0.031 Uiso 1 1 calc R . .
C51 C 0.7024(4) 0.1524(3) 0.85096(14) 0.0273(11) Uani 1 1 d . . .
H51 H 0.6842 0.1632 0.8240 0.033 Uiso 1 1 calc R . .
C52 C 0.8930(4) 0.0282(4) 0.90716(15) 0.0294(11) Uani 1 1 d . . .
C53 C 1.0171(4) -0.0634(4) 0.88177(19) 0.0424(14) Uani 1 1 d . . .
H53A H 1.0078 -0.1024 0.9058 0.051 Uiso 1 1 calc R . .
H53B H 1.0260 -0.1052 0.8586 0.051 Uiso 1 1 calc R . .
C54 C 1.1001(5) -0.0064(5) 0.8870(2) 0.0564(18) Uani 1 1 d . . .
H54A H 1.1150 0.0249 0.8618 0.085 Uiso 1 1 calc R . .
H54B H 1.1526 -0.0457 0.8950 0.085 Uiso 1 1 calc R . .
H54C H 1.0886 0.0401 0.9079 0.085 Uiso 1 1 calc R . .
C55A C 0.0514(7) 0.9208(6) 0.0261(3) 0.030(2) Uani 0.555(7) 1 d P A 1
C56A C 0.0974(7) 0.9039(8) -0.0082(3) 0.042(3) Uani 0.555(7) 1 d P A 1
H56A H 0.1647 0.9044 -0.0031 0.062 Uiso 0.555(7) 1 calc PR A 1
H56B H 0.0821 0.9520 -0.0279 0.062 Uiso 0.555(7) 1 calc PR A 1
H56C H 0.0791 0.8431 -0.0186 0.062 Uiso 0.555(7) 1 calc PR A 1
C55B C 0.8888(9) 0.7632(8) 0.9736(4) 0.037(3) Uani 0.445(7) 1 d P A 2
C56B C 0.8410(8) 0.7536(9) 1.0107(4) 0.039(3) Uani 0.445(7) 1 d P A 2
H56D H 0.8611 0.8026 1.0290 0.059 Uiso 0.445(7) 1 calc PR A 2
H56E H 0.8552 0.6929 1.0224 0.059 Uiso 0.445(7) 1 calc PR A 2
H56F H 0.7737 0.7586 1.0061 0.059 Uiso 0.445(7) 1 calc PR A 2

loop_
_atom_site_aniso_label
_atom_site_aniso_U_11
_atom_site_aniso_U_22
_atom_site_aniso_U_33
_atom_site_aniso_U_23
_atom_site_aniso_U_13
_atom_site_aniso_U_12
I1 0.0698(3) 0.0609(3) 0.01697(17) 0.00766(17) -0.01072(17) -0.0004(2)
I2 0.0579(2) 0.0773(3) 0.01366(16) 0.00299(18) -0.00463(15) -0.0060(2)
Ru1 0.02899(18) 0.01860(16) 0.01151(15) 0.00099(15) 0.00044(14) 0.00184(17)
P1 0.0477(9) 0.0284(7) 0.0258(7) -0.0021(5) -0.0063(6) -0.0048(6)
P2 0.0420(9) 0.0510(10) 0.0386(9) 0.0192(7) -0.0074(7) -0.0028(7)
F1 0.066(3) 0.0340(18) 0.068(3) 0.0163(18) -0.024(2) -0.0096(17)
F2 0.087(3) 0.065(3) 0.041(2) -0.0021(18) 0.019(2) -0.029(2)
F3 0.066(2) 0.0272(16) 0.0406(19) -0.0043(14) 0.0048(17) -0.0071(16)
F4 0.091(3) 0.061(2) 0.036(2) -0.0220(18) 0.020(2) -0.012(2)
F5 0.069(2) 0.0278(17) 0.064(2) -0.0047(16) -0.021(2) 0.0043(17)
F6 0.063(3) 0.048(2) 0.064(3) 0.0065(19) -0.028(2) -0.0110(19)
F7 0.161(6) 0.174(6) 0.054(3) 0.008(4) 0.031(3) 0.107(5)
F8 0.054(2) 0.056(2) 0.069(3) 0.008(2) -0.010(2) -0.0036(19)
F9 0.078(3) 0.075(3) 0.140(5) 0.065(3) 0.012(3) -0.002(3)
F10 0.053(3) 0.121(5) 0.266(9) 0.112(6) -0.030(4) -0.024(3)
F11 0.064(3) 0.074(3) 0.130(4) 0.063(3) 0.041(3) 0.027(2)
F12 0.171(6) 0.118(4) 0.048(3) -0.025(3) -0.048(3) 0.025(4)
O1 0.046(2) 0.0279(19) 0.0260(19) 0.0026(15) -0.0112(17) -0.0108(17)
O2 0.044(2) 0.037(2) 0.0179(17) 0.0058(15) -0.0006(15) -0.0068(18)
O3 0.071(3) 0.025(2) 0.031(2) -0.0028(16) 0.0145(19) -0.015(2)
O4 0.058(3) 0.035(2) 0.033(2) -0.0072(17) 0.003(2) -0.0195(19)
O5 0.035(2) 0.045(2) 0.0241(18) 0.0072(16) -0.0004(15) 0.0117(17)
O6 0.040(2) 0.079(3) 0.024(2) -0.014(2) -0.0020(17) 0.024(2)
O7 0.036(2) 0.042(2) 0.034(2) -0.0129(18) -0.0053(17) 0.0113(17)
O8 0.038(2) 0.043(2) 0.029(2) -0.0091(17) -0.0059(17) 0.0144(18)
N1 0.035(2) 0.0179(19) 0.0165(18) 0.0009(14) -0.0028(17) 0.0013(17)
N2 0.026(2) 0.0185(19) 0.0156(17) -0.0020(15) 0.0005(14) 0.0042(17)
N3 0.027(2) 0.0236(19) 0.0152(18) -0.0013(14) 0.0010(15) 0.0025(17)
N4 0.035(2) 0.0165(19) 0.0130(18) 0.0011(15) -0.0008(16) -0.0009(17)
N5 0.027(2) 0.0202(18) 0.0167(18) 0.0007(16) 0.0011(15) -0.0003(18)
N6 0.035(2) 0.0192(18) 0.0151(18) -0.0004(15) 0.0047(17) -0.0020(17)
N7A 0.066(7) 0.016(4) 0.060(7) 0.013(4) -0.021(5) 0.021(4)
N7B 0.072(8) 0.020(5) 0.058(7) 0.002(6) 0.021(7) -0.018(6)
C1 0.042(3) 0.030(3) 0.013(2) -0.0003(18) -0.006(2) -0.005(2)
C2 0.040(3) 0.032(3) 0.020(2) -0.001(2) -0.002(2) -0.008(2)
C3 0.027(3) 0.027(2) 0.019(2) 0.0026(19) -0.0054(19) 0.000(2)
C4 0.031(3) 0.020(2) 0.018(2) 0.0032(17) -0.003(2) -0.004(2)
C5 0.023(2) 0.026(2) 0.016(2) -0.0030(18) 0.0015(18) 0.003(2)
C6 0.026(3) 0.025(3) 0.029(3) 0.001(2) -0.001(2) -0.003(2)
C7 0.039(3) 0.031(3) 0.042(3) 0.000(2) -0.004(2) -0.012(2)
C8 0.047(4) 0.043(4) 0.076(5) -0.003(3) 0.003(4) -0.016(3)
C9 0.026(3) 0.019(2) 0.017(2) 0.0014(17) -0.0001(18) 0.0024(18)
C10 0.028(2) 0.024(2) 0.018(2) -0.0012(18) 0.0008(19) 0.000(2)
C11 0.027(3) 0.023(2) 0.015(2) -0.0001(17) -0.0023(18) -0.0010(19)
C12 0.023(2) 0.024(2) 0.014(2) -0.0023(19) -0.0001(16) 0.002(2)
C13 0.024(2) 0.018(2) 0.018(2) -0.0007(17) 0.0071(18) 0.005(2)
C14 0.030(3) 0.022(2) 0.018(2) 0.0020(18) 0.000(2) 0.002(2)
C15 0.038(3) 0.022(2) 0.021(2) 0.0053(19) -0.006(2) -0.004(2)
C16 0.036(3) 0.031(3) 0.020(2) 0.006(2) -0.006(2) 0.000(2)
C17 0.037(3) 0.036(3) 0.017(2) 0.006(2) -0.004(2) -0.003(2)
C18 0.048(3) 0.033(3) 0.016(2) -0.0022(19) 0.002(2) -0.003(2)
C19 0.042(3) 0.031(3) 0.015(2) -0.001(2) -0.005(2) 0.001(3)
C20 0.024(2) 0.024(2) 0.017(2) 0.0006(18) -0.0018(18) 0.006(2)
C21 0.032(3) 0.025(2) 0.017(2) -0.0028(18) 0.0037(19) -0.001(2)
C22 0.033(3) 0.010(2) 0.034(3) -0.0021(18) 0.010(2) 0.000(2)
C23 0.041(3) 0.020(2) 0.024(3) 0.0057(19) 0.007(2) -0.003(2)
C24 0.037(3) 0.022(2) 0.016(2) 0.0028(19) 0.001(2) 0.001(2)
C25 0.044(3) 0.029(3) 0.033(3) -0.001(2) 0.010(2) -0.002(2)
C26 0.112(6) 0.030(3) 0.052(4) -0.007(3) 0.027(4) -0.016(4)
C27 0.294(18) 0.037(5) 0.071(6) -0.007(4) 0.052(9) -0.052(7)
C28 0.044(3) 0.018(2) 0.012(2) 0.0031(17) -0.004(2) -0.003(2)
C29 0.034(3) 0.026(3) 0.019(2) 0.0014(19) -0.006(2) 0.003(2)
C30 0.028(3) 0.024(2) 0.015(2) 0.0028(18) 0.0031(19) 0.001(2)
C31 0.032(3) 0.029(2) 0.015(2) 0.0019(19) 0.003(2) -0.002(2)
C32 0.033(3) 0.018(2) 0.013(2) 0.0024(17) 0.0001(17) 0.000(2)
C33 0.032(3) 0.028(3) 0.029(3) 0.001(2) 0.002(2) 0.000(2)
C34 0.031(3) 0.059(4) 0.036(3) 0.001(3) 0.004(2) 0.015(3)
C35 0.044(4) 0.103(6) 0.044(4) 0.015(4) 0.000(3) 0.021(4)
C36 0.024(3) 0.023(2) 0.019(2) 0.0002(18) 0.0003(18) 0.0003(19)
C37 0.032(3) 0.027(2) 0.016(2) 0.0008(19) 0.003(2) 0.002(2)
C38 0.032(3) 0.026(2) 0.018(2) 0.000(2) -0.0022(19) 0.000(2)
C39 0.033(3) 0.021(2) 0.019(2) 0.0006(18) -0.0021(19) 0.007(2)
C40 0.030(2) 0.022(2) 0.014(2) 0.0027(18) -0.0025(18) 0.001(2)
C41 0.039(3) 0.022(2) 0.013(2) 0.0045(17) 0.0036(18) 0.005(2)
C42 0.037(3) 0.048(4) 0.018(2) 0.002(2) -0.002(2) -0.002(2)
C43 0.046(3) 0.050(4) 0.018(2) 0.004(2) 0.009(2) 0.003(3)
C44 0.046(3) 0.034(3) 0.009(2) 0.0031(19) -0.004(2) 0.003(3)
C45 0.034(3) 0.030(3) 0.020(2) 0.002(2) -0.0042(19) 0.003(2)
C46 0.035(3) 0.031(3) 0.014(2) -0.001(2) 0.0022(18) 0.007(2)
C47 0.027(3) 0.024(2) 0.015(2) -0.0021(18) 0.0031(18) -0.006(2)
C48 0.028(3) 0.024(2) 0.017(2) -0.0038(19) -0.0037(18) 0.005(2)
C49 0.028(3) 0.025(2) 0.026(3) -0.004(2) -0.004(2) 0.002(2)
C50 0.028(3) 0.029(3) 0.021(2) -0.005(2) -0.001(2) 0.004(2)
C51 0.038(3) 0.030(3) 0.014(2) -0.0016(19) 0.003(2) 0.000(2)
C52 0.029(3) 0.030(3) 0.029(3) -0.011(2) -0.007(2) 0.003(2)
C53 0.038(3) 0.047(3) 0.042(3) -0.014(3) 0.002(3) 0.012(3)
C54 0.055(4) 0.042(4) 0.073(5) -0.001(3) 0.010(4) 0.002(3)
C55A 0.036(6) 0.013(4) 0.040(6) -0.001(4) -0.030(5) 0.007(4)
C56A 0.033(6) 0.053(7) 0.039(6) 0.002(5) -0.016(5) 0.017(5)
C55B 0.034(6) 0.017(6) 0.059(9) -0.018(6) 0.002(6) 0.000(5)
C56B 0.018(6) 0.043(8) 0.057(9) 0.001(6) 0.007(5) 0.010(5)

loop_
_atom_type_symbol
_atom_type_description
_atom_type_scat_dispersion_real
_atom_type_scat_dispersion_imag
_atom_type_scat_source
C C 0.0033 0.0016 'International Tables Vol C Tables 4.2.6.8 and 6.1.1.4'
H H 0.0000 0.0000 'International Tables Vol C Tables 4.2.6.8 and 6.1.1.4'
N N 0.0061 0.0033 'International Tables Vol C Tables 4.2.6.8 and 6.1.1.4'
O O 0.0106 0.0060 'International Tables Vol C Tables 4.2.6.8 and 6.1.1.4'
F F 0.0171 0.0103 'International Tables Vol C Tables 4.2.6.8 and 6.1.1.4'
P P 0.1023 0.0942 'International Tables Vol C Tables 4.2.6.8 and 6.1.1.4'
I I -0.4742 1.8119 'International Tables Vol C Tables 4.2.6.8 and 6.1.1.4'
Ru Ru -1.2594 0.8363 'International Tables Vol C Tables 4.2.6.8 and 6.1.1.4'

loop_
_geom_angle_atom_site_label_1
_geom_angle_atom_site_label_2
_geom_angle_atom_site_label_3
_geom_angle
_geom_angle_site_symmetry_1
_geom_angle_site_symmetry_3
_geom_angle_publ_flag
N5 Ru1 N2 178.02(16) . . ?
N5 Ru1 N4 79.14(15) . . ?
N2 Ru1 N4 98.90(15) . . ?
N5 Ru1 N3 100.42(15) . . ?
N2 Ru1 N3 79.31(15) . . ?
N4 Ru1 N3 92.77(15) . . ?
N5 Ru1 N6 79.40(15) . . ?
N2 Ru1 N6 102.56(15) . . ?
N4 Ru1 N6 158.54(14) . . ?
N3 Ru1 N6 91.19(15) . . ?
N5 Ru1 N1 101.13(16) . . ?
N2 Ru1 N1 79.15(15) . . ?
N4 Ru1 N1 91.22(16) . . ?
N3 Ru1 N1 158.45(14) . . ?
N6 Ru1 N1 92.80(16) . . ?
F2 P1 F4 178.6(2) . . ?
F2 P1 F6 89.8(3) . . ?
F4 P1 F6 90.4(3) . . ?
F2 P1 F5 90.3(2) . . ?
F4 P1 F5 91.1(2) . . ?
F6 P1 F5 90.5(2) . . ?
F2 P1 F3 89.7(2) . . ?
F4 P1 F3 88.9(2) . . ?
F6 P1 F3 90.5(2) . . ?
F5 P1 F3 179.0(2) . . ?
F2 P1 F1 89.4(2) . . ?
F4 P1 F1 90.5(2) . . ?
F6 P1 F1 179.1(2) . . ?
F5 P1 F1 89.1(2) . . ?
F3 P1 F1 89.9(2) . . ?
F10 P2 F7 86.5(5) . . ?
F10 P2 F9 93.1(3) . . ?
F7 P2 F9 89.2(3) . . ?
F10 P2 F8 175.9(4) . . ?
F7 P2 F8 89.8(3) . . ?
F9 P2 F8 88.4(2) . . ?
F10 P2 F11 87.3(3) . . ?
F7 P2 F11 90.1(3) . . ?
F9 P2 F11 179.1(4) . . ?
F8 P2 F11 91.2(2) . . ?
F10 P2 F12 96.6(4) . . ?
F7 P2 F12 176.8(4) . . ?
F9 P2 F12 91.5(3) . . ?
F8 P2 F12 87.1(3) . . ?
F11 P2 F12 89.2(3) . . ?
C6 O1 C7 116.4(4) . . ?
C25 O3 C26 115.5(5) . . ?
C33 O5 C34 117.3(4) . . ?
C52 O7 C53 117.2(4) . . ?
C1 N1 C5 118.4(4) . . ?
C1 N1 Ru1 128.0(3) . . ?
C5 N1 Ru1 113.6(3) . . ?
C9 N2 C13 121.2(4) . . ?
C9 N2 Ru1 119.3(3) . . ?
C13 N2 Ru1 119.4(3) . . ?
C24 N3 C20 118.0(4) . . ?
C24 N3 Ru1 128.0(3) . . ?
C20 N3 Ru1 113.9(3) . . ?
C28 N4 C32 118.1(4) . . ?
C28 N4 Ru1 127.7(3) . . ?
C32 N4 Ru1 114.2(3) . . ?
C40 N5 C36 121.8(4) . . ?
C40 N5 Ru1 118.8(3) . . ?
C36 N5 Ru1 119.4(3) . . ?
C51 N6 C47 117.1(4) . . ?
C51 N6 Ru1 128.6(3) . . ?
C47 N6 Ru1 114.2(3) . . ?
N1 C1 C2 122.9(4) . . ?
C1 C2 C3 118.6(5) . . ?
C2 C3 C4 119.3(5) . . ?
C2 C3 C6 123.6(4) . . ?
C4 C3 C6 117.1(4) . . ?
C5 C4 C3 119.7(4) . . ?
N1 C5 C4 121.1(4) . . ?
N1 C5 C9 115.5(4) . . ?
C4 C5 C9 123.4(4) . . ?
O2 C6 O1 125.3(5) . . ?
O2 C6 C3 123.2(5) . . ?
O1 C6 C3 111.5(4) . . ?
C8 C7 O1 111.1(5) . . ?
N2 C9 C10 120.7(4) . . ?
N2 C9 C5 112.4(4) . . ?
C10 C9 C5 126.9(4) . . ?
C9 C10 C11 119.2(4) . . ?
C12 C11 C10 119.7(4) . . ?
C12 C11 C14 121.3(4) . . ?
C10 C11 C14 119.0(4) . . ?
C13 C12 C11 119.2(4) . . ?
N2 C13 C12 120.0(4) . . ?
N2 C13 C20 112.0(4) . . ?
C12 C13 C20 128.0(4) . . ?
C15 C14 C19 117.3(4) . . ?
C15 C14 C11 120.4(4) . . ?
C19 C14 C11 122.3(4) . . ?
C16 C15 C14 121.8(5) . . ?
C15 C16 C17 119.2(5) . . ?
C18 C17 C16 121.5(5) . . ?
C18 C17 I1 122.0(4) . . ?
C16 C17 I1 116.5(4) . . ?
C17 C18 C19 119.1(5) . . ?
C18 C19 C14 121.1(5) . . ?
C21 C20 N3 120.9(4) . . ?
C21 C20 C13 123.8(4) . . ?
N3 C20 C13 115.2(4) . . ?
C20 C21 C22 119.7(4) . . ?
C23 C22 C21 118.4(4) . . ?
C23 C22 C25 123.8(4) . . ?
C21 C22 C25 117.7(5) . . ?
C24 C23 C22 119.9(4) . . ?
C23 C24 N3 122.9(4) . . ?
O4 C25 O3 125.7(5) . . ?
O4 C25 C22 123.3(5) . . ?
O3 C25 C22 111.0(5) . . ?
C27 C26 O3 106.4(6) . . ?
N4 C28 C29 123.4(4) . . ?
C28 C29 C30 119.7(5) . . ?
C29 C30 C31 117.8(4) . . ?
C29 C30 C33 123.6(5) . . ?
C31 C30 C33 118.6(4) . . ?
C32 C31 C30 120.1(4) . . ?
C31 C32 N4 120.7(4) . . ?
C31 C32 C36 124.2(4) . . ?
N4 C32 C36 115.1(4) . . ?
O6 C33 O5 125.0(5) . . ?
O6 C33 C30 124.0(5) . . ?
O5 C33 C30 111.0(4) . . ?
O5 C34 C35 105.9(5) . . ?
N5 C36 C37 120.1(4) . . ?
N5 C36 C32 112.1(4) . . ?
C37 C36 C32 127.8(4) . . ?
C38 C37 C36 119.5(5) . . ?
C37 C38 C39 118.4(4) . . ?
C37 C38 C41 121.6(4) . . ?
C39 C38 C41 120.0(4) . . ?
C40 C39 C38 120.1(4) . . ?
N5 C40 C39 120.0(4) . . ?
N5 C40 C47 113.7(4) . . ?
C39 C40 C47 126.3(4) . . ?
C42 C41 C46 118.9(4) . . ?
C42 C41 C38 121.4(5) . . ?
C46 C41 C38 119.6(4) . . ?
C43 C42 C41 121.2(5) . . ?
C42 C43 C44 118.8(5) . . ?
C45 C44 C43 120.6(4) . . ?
C45 C44 I2 118.3(4) . . ?
C43 C44 I2 121.0(4) . . ?
C44 C45 C46 119.4(5) . . ?
C45 C46 C41 121.1(5) . . ?
C48 C47 N6 121.9(4) . . ?
C48 C47 C40 124.1(4) . . ?
N6 C47 C40 113.9(4) . . ?
C47 C48 C49 119.2(4) . . ?
C50 C49 C48 119.5(5) . . ?
C50 C49 C52 123.1(5) . . ?
C48 C49 C52 117.5(4) . . ?
C49 C50 C51 119.1(5) . . ?
N6 C51 C50 123.0(4) . . ?
O8 C52 O7 125.3(5) . . ?
O8 C52 C49 122.8(5) . . ?
O7 C52 C49 112.0(4) . . ?
C54 C53 O7 111.3(5) . . ?
N7A C55A C56A 175.5(11) . . ?
N7B C55B C56B 177.4(14) . . ?

loop_
_geom_bond_atom_site_label_1
_geom_bond_atom_site_label_2
_geom_bond_distance
_geom_bond_site_symmetry_2
_geom_bond_publ_flag
I1 C17 2.103(5) . ?
I2 C44 2.102(4) . ?
Ru1 N5 1.972(4) . ?
Ru1 N2 1.980(4) . ?
Ru1 N4 2.043(4) . ?
Ru1 N3 2.056(4) . ?
Ru1 N6 2.056(4) . ?
Ru1 N1 2.060(4) . ?
P1 F2 1.582(4) . ?
P1 F4 1.582(4) . ?
P1 F6 1.585(4) . ?
P1 F5 1.590(4) . ?
P1 F3 1.603(3) . ?
P1 F1 1.607(4) . ?
P2 F10 1.552(5) . ?
P2 F7 1.568(5) . ?
P2 F9 1.576(5) . ?
P2 F8 1.578(4) . ?
P2 F11 1.582(4) . ?
P2 F12 1.592(5) . ?
O1 C6 1.315(6) . ?
O1 C7 1.469(6) . ?
O2 C6 1.193(6) . ?
O3 C25 1.335(6) . ?
O3 C26 1.476(8) . ?
O4 C25 1.213(7) . ?
O5 C33 1.317(6) . ?
O5 C34 1.454(6) . ?
O6 C33 1.201(6) . ?
O7 C52 1.317(6) . ?
O7 C53 1.463(7) . ?
O8 C52 1.197(6) . ?
N1 C1 1.357(6) . ?
N1 C5 1.374(6) . ?
N2 C9 1.344(6) . ?
N2 C13 1.366(6) . ?
N3 C24 1.349(6) . ?
N3 C20 1.391(6) . ?
N4 C28 1.341(6) . ?
N4 C32 1.378(6) . ?
N5 C40 1.336(6) . ?
N5 C36 1.353(6) . ?
N6 C51 1.348(6) . ?
N6 C47 1.375(6) . ?
N7A C55A 1.146(14) . ?
N7B C55B 1.060(17) . ?
C1 C2 1.382(7) . ?
C2 C3 1.391(7) . ?
C3 C4 1.395(7) . ?
C3 C6 1.494(7) . ?
C4 C5 1.386(7) . ?
C5 C9 1.469(6) . ?
C7 C8 1.468(9) . ?
C9 C10 1.377(6) . ?
C10 C11 1.396(6) . ?
C11 C12 1.387(7) . ?
C11 C14 1.474(6) . ?
C12 C13 1.385(6) . ?
C13 C20 1.471(6) . ?
C14 C15 1.389(7) . ?
C14 C19 1.407(7) . ?
C15 C16 1.377(7) . ?
C16 C17 1.378(7) . ?
C17 C18 1.368(7) . ?
C18 C19 1.389(7) . ?
C20 C21 1.359(7) . ?
C21 C22 1.403(6) . ?
C22 C23 1.383(7) . ?
C22 C25 1.488(7) . ?
C23 C24 1.347(7) . ?
C26 C27 1.444(11) . ?
C28 C29 1.366(7) . ?
C29 C30 1.375(6) . ?
C30 C31 1.413(7) . ?
C30 C33 1.483(7) . ?
C31 C32 1.373(7) . ?
C32 C36 1.464(6) . ?
C34 C35 1.493(9) . ?
C36 C37 1.400(6) . ?
C37 C38 1.389(7) . ?
C38 C39 1.400(7) . ?
C38 C41 1.479(6) . ?
C39 C40 1.391(6) . ?
C40 C47 1.479(6) . ?
C41 C42 1.382(7) . ?
C41 C46 1.384(7) . ?
C42 C43 1.371(7) . ?
C43 C44 1.406(8) . ?
C44 C45 1.369(7) . ?
C45 C46 1.377(6) . ?
C47 C48 1.361(7) . ?
C48 C49 1.385(7) . ?
C49 C50 1.365(7) . ?
C49 C52 1.515(7) . ?
C50 C51 1.365(7) . ?
C53 C54 1.459(9) . ?
C55A C56A 1.346(15) . ?
C55B C56B 1.424(19) . ?

loop_
_platon_squeeze_void_nr
_platon_squeeze_void_average_x
_platon_squeeze_void_average_y
_platon_squeeze_void_average_z
_platon_squeeze_void_volume
_platon_squeeze_void_count_electrons
1 0.000 0.962 0.750 460.2 70.9
2 0.228 0.821 0.069 11.0 0.6
3 0.500 0.234 0.250 460.3 70.4
4 0.272 0.179 0.569 11.0 0.5
5 0.728 0.679 0.931 11.0 0.6
6 0.772 0.320 0.431 11.0 0.4
